data_7219896
loop_
_publ_author_name
'\/Dilovi\'c, I.'
'U\<zarevi\'c, K.'

_publ_section_title
;
 Conformational adaptations of acyclic receptor templated by weakly
 coordinating anions
;
_journal_issue 16
_journal_name_full CrystEngComm
_journal_page_first 3153
_journal_paper_doi 10.1039/C4CE02413C
_journal_volume 17
_journal_year 2015
_chemical_compound_source 'chemical synthesis'
_chemical_formula_moiety 'C20 H26 N3 O6, Br'
_chemical_formula_sum 'C20 H26 Br N3 O6'
_chemical_formula_weight 484.34
_chemical_name_systematic
;
 ?
;
_space_group_IT_number 2
_symmetry_cell_setting triclinic
_symmetry_Int_Tables_number 2
_symmetry_space_group_name_Hall '-P 1'
_symmetry_space_group_name_H-M 'P -1'
_atom_sites_solution_hydrogens geom
_atom_sites_solution_primary direct
_atom_sites_solution_secondary difmap
_audit_creation_method SHELXL-97
_audit_update_record
;
2014-11-25 deposited with the CCDC.
2015-03-13 downloaded from the CCDC.
;
_cell_angle_alpha 79.804(6)
_cell_angle_beta 76.806(6)
_cell_angle_gamma 78.841(6)
_cell_formula_units_Z 2
_cell_length_a 7.9370(5)
_cell_length_b 12.8236(10)
_cell_length_c 13.4836(10)
_cell_measurement_reflns_used 2608
_cell_measurement_temperature 150
_cell_measurement_theta_max 29.3084
_cell_measurement_theta_min 4.1962
_cell_volume 1298.15(17)
_computing_cell_refinement
;
CrysAlisPro, Oxford Diffraction Ltd.,
Version 1.171.34.44 (release 25-10-2010 CrysAlis171 .NET)
(compiled Oct 25 2010,18:11:34)
;
_computing_data_collection
;
CrysAlisPro, Oxford Diffraction Ltd.,
Version 1.171.34.44 (release 25-10-2010 CrysAlis171 .NET)
(compiled Oct 25 2010,18:11:34)
;
_computing_data_reduction
;
CrysAlisPro, Oxford Diffraction Ltd.,
Version 1.171.34.44 (release 25-10-2010 CrysAlis171 .NET)
(compiled Oct 25 2010,18:11:34)
;
_computing_structure_refinement 'SHELXL-97 (Sheldrick, 2008)'
_computing_structure_solution 'SHELXS (Sheldrick, 2008)'
_diffrn_ambient_temperature 150
_diffrn_detector_area_resol_mean 16.3426
_diffrn_measured_fraction_theta_full 0.995
_diffrn_measured_fraction_theta_max 0.995
_diffrn_measurement_device_type 'Xcalibur, Sapphire3'
_diffrn_measurement_method '\w scans'
_diffrn_radiation_monochromator graphite
_diffrn_radiation_source 'Enhance (Mo) X-ray Source'
_diffrn_radiation_type MoK\a
_diffrn_radiation_wavelength 0.71073
_diffrn_reflns_av_R_equivalents 0.0000
_diffrn_reflns_av_sigmaI/netI 0.0817
_diffrn_reflns_limit_h_max 9
_diffrn_reflns_limit_h_min -9
_diffrn_reflns_limit_k_max 15
_diffrn_reflns_limit_k_min -14
_diffrn_reflns_limit_l_max 16
_diffrn_reflns_limit_l_min 0
_diffrn_reflns_number 4551
_diffrn_reflns_theta_full 24.99
_diffrn_reflns_theta_max 24.99
_diffrn_reflns_theta_min 4.20
_exptl_absorpt_coefficient_mu 1.669
_exptl_absorpt_correction_T_max 1.00000
_exptl_absorpt_correction_T_min 0.82880
_exptl_absorpt_correction_type multi-scan
_exptl_absorpt_process_details
;
CrysAlisPro, Oxford Diffraction Ltd.,
Version 1.171.34.44 (release 25-10-2010 CrysAlis171 .NET)
(compiled Oct 25 2010,18:11:34)
Empirical absorption correction using spherical harmonics,
 implemented in SCALE3 ABSPACK scaling algorithm.
;
_exptl_crystal_colour colorless
_exptl_crystal_density_diffrn 1.249
_exptl_crystal_density_method 'not measured'
_exptl_crystal_description plate
_exptl_crystal_F_000 478
_exptl_crystal_size_max 0.3
_exptl_crystal_size_mid 0.1
_exptl_crystal_size_min 0.03
_platon_squeeze_details
;
;
_refine_diff_density_max 1.146
_refine_diff_density_min -0.902
_refine_diff_density_rms 0.197
_refine_ls_extinction_method none
_refine_ls_goodness_of_fit_ref 1.161
_refine_ls_hydrogen_treatment constr
_refine_ls_matrix_type full
_refine_ls_number_parameters 275
_refine_ls_number_reflns 4551
_refine_ls_number_restraints 0
_refine_ls_restrained_S_all 1.161
_refine_ls_R_factor_all 0.1452
_refine_ls_R_factor_gt 0.1041
_refine_ls_shift/su_max 0.000
_refine_ls_shift/su_mean 0.000
_refine_ls_structure_factor_coef Fsqd
_refine_ls_weighting_details 'calc w=1/[\s^2^(Fo^2^)+(0.2000P)^2^+0.0000P] where P=(Fo^2^+2Fc^2^)/3'
_refine_ls_weighting_scheme calc
_refine_ls_wR_factor_gt 0.3058
_refine_ls_wR_factor_ref 0.3386
_reflns_number_gt 2847
_reflns_number_total 4551
_reflns_threshold_expression >2\s(I)
_cod_data_source_file c4ce02413c2.cif
_cod_data_source_block 2
_cod_depositor_comments 'Adding full bibliography for 7219894--7219898.cif.'
_cod_original_cell_volume 1298.15(16)
_cod_database_code 7219896

loop_
_symmetry_equiv_pos_as_xyz
'x, y, z'
'-x, -y, -z'

loop_
_atom_site_label
_atom_site_type_symbol
_atom_site_fract_x
_atom_site_fract_y
_atom_site_fract_z
_atom_site_U_iso_or_equiv
_atom_site_adp_type
_atom_site_occupancy
_atom_site_symmetry_multiplicity
_atom_site_calc_flag
_atom_site_refinement_flags
Br1 Br 0.69295(13) 0.50775(8) 0.12591(9) 0.0648(5) Uani 1 1 d .
O6 O 0.6836(6) -0.0531(4) 0.4283(4) 0.0261(11) Uani 1 1 d .
O1 O -0.2297(5) 0.1554(4) 0.1441(4) 0.0249(11) Uani 1 1 d .
O2 O -0.1974(6) -0.0197(4) 0.1640(4) 0.0294(12) Uani 1 1 d .
O4 O 1.1264(6) 0.1654(5) 0.3130(4) 0.0354(13) Uani 1 1 d .
O3 O 0.3326(6) -0.0581(4) 0.0900(4) 0.0232(11) Uani 1 1 d .
N1 N 0.3144(7) 0.1476(4) 0.0607(4) 0.0166(11) Uani 1 1 d .
H1 H 0.3713 0.0816 0.0679 0.020 Uiso 1 1 calc R
C5 C 0.1692(9) -0.0426(5) 0.1097(5) 0.0204(15) Uani 1 1 d .
N3 N 0.5907(6) 0.1526(4) 0.3981(4) 0.0169(12) Uani 1 1 d .
H3 H 0.5694 0.0863 0.4092 0.020 Uiso 1 1 calc R
O5 O 1.1910(6) -0.0077(5) 0.3439(4) 0.0392(14) Uani 1 1 d .
N2 N 0.4315(6) 0.2332(4) 0.2179(4) 0.0128(11) Uani 1 1 d .
H2A H 0.5407 0.1920 0.2053 0.015 Uiso 1 1 calc R
H2B H 0.3499 0.1879 0.2422 0.015 Uiso 1 1 calc R
C8 C 0.0424(8) 0.2675(5) 0.0557(5) 0.0215(15) Uani 1 1 d .
H8A H -0.0056 0.2959 0.1210 0.032 Uiso 1 1 calc R
H8B H -0.0538 0.2648 0.0222 0.032 Uiso 1 1 calc R
H8C H 0.1211 0.3143 0.0108 0.032 Uiso 1 1 calc R
C20 C 0.8399(9) -0.0347(6) 0.4038(5) 0.0232(15) Uani 1 1 d .
C4 C 0.0739(9) -0.1332(6) 0.1380(5) 0.0226(15) Uani 1 1 d .
H4 H 0.1375 -0.2040 0.1366 0.027 Uiso 1 1 calc R
C11 C 0.4241(8) 0.3048(5) 0.2978(5) 0.0187(14) Uani 1 1 d .
H11A H 0.5214 0.3471 0.2751 0.022 Uiso 1 1 calc R
H11B H 0.3123 0.3556 0.3045 0.022 Uiso 1 1 calc R
C14 C 0.7957(10) 0.2760(6) 0.3683(6) 0.0276(16) Uani 1 1 d .
H14A H 0.8335 0.3017 0.2951 0.041 Uiso 1 1 calc R
H14B H 0.8891 0.2763 0.4048 0.041 Uiso 1 1 calc R
H14C H 0.6898 0.3233 0.3970 0.041 Uiso 1 1 calc R
C15 C 0.8847(8) 0.0715(5) 0.3774(5) 0.0189(14) Uani 1 1 d .
C1 C -0.1241(9) 0.0724(6) 0.1371(5) 0.0242(16) Uani 1 1 d .
C7 C 0.1409(8) 0.1582(5) 0.0753(5) 0.0154(13) Uani 1 1 d .
C6 C 0.0602(8) 0.0630(5) 0.1052(5) 0.0186(14) Uani 1 1 d .
C2 C -0.0987(11) -0.1195(6) 0.1653(5) 0.0326(18) Uani 1 1 d .
C13 C 0.7573(8) 0.1651(5) 0.3804(5) 0.0194(14) Uani 1 1 d .
C10 C 0.3949(8) 0.3010(5) 0.1208(5) 0.0182(14) Uani 1 1 d .
H10A H 0.4752 0.3547 0.0988 0.022 Uiso 1 1 calc R
H10B H 0.2732 0.3400 0.1332 0.022 Uiso 1 1 calc R
C16 C 1.0684(9) 0.0832(7) 0.3442(5) 0.0275(17) Uani 1 1 d .
C19 C 0.9808(9) -0.1243(6) 0.4005(5) 0.0236(15) Uani 1 1 d .
H19 H 0.9554 -0.1954 0.4201 0.028 Uiso 1 1 calc R
C9 C 0.4192(8) 0.2314(5) 0.0347(5) 0.0175(14) Uani 1 1 d .
H9A H 0.3897 0.2783 -0.0276 0.021 Uiso 1 1 calc R
H9B H 0.5442 0.1989 0.0178 0.021 Uiso 1 1 calc R
C12 C 0.4380(8) 0.2383(5) 0.4011(5) 0.0207(14) Uani 1 1 d .
H12A H 0.4437 0.2865 0.4497 0.025 Uiso 1 1 calc R
H12B H 0.3303 0.2057 0.4281 0.025 Uiso 1 1 calc R
C17 C 1.1460(10) -0.1082(7) 0.3704(5) 0.0349(19) Uani 1 1 d .
C3 C -0.2110(13) -0.2070(7) 0.2035(7) 0.049(2) Uani 1 1 d .
H3A H -0.1375 -0.2772 0.1963 0.073 Uiso 1 1 calc R
H3B H -0.3022 -0.1965 0.1628 0.073 Uiso 1 1 calc R
H3C H -0.2658 -0.2040 0.2760 0.073 Uiso 1 1 calc R
C18 C 1.3074(13) -0.1945(10) 0.3569(8) 0.068(3) Uani 1 1 d .
H18A H 1.3760 -0.1821 0.2868 0.102 Uiso 1 1 calc R
H18B H 1.2709 -0.2652 0.3689 0.102 Uiso 1 1 calc R
H18C H 1.3793 -0.1918 0.4064 0.102 Uiso 1 1 calc R

loop_
_atom_site_aniso_label
_atom_site_aniso_U_11
_atom_site_aniso_U_22
_atom_site_aniso_U_33
_atom_site_aniso_U_23
_atom_site_aniso_U_13
_atom_site_aniso_U_12
Br1 0.0558(8) 0.0524(7) 0.0835(9) 0.0150(5) -0.0179(6) -0.0194(5)
O6 0.018(2) 0.022(2) 0.033(3) 0.007(2) 0.004(2) -0.009(2)
O1 0.007(2) 0.032(3) 0.032(3) -0.008(2) 0.0003(18) 0.005(2)
O2 0.019(2) 0.038(3) 0.033(3) -0.005(2) -0.001(2) -0.014(2)
O4 0.017(2) 0.057(4) 0.037(3) -0.002(3) -0.001(2) -0.026(3)
O3 0.009(2) 0.018(2) 0.039(3) -0.007(2) -0.0001(19) 0.0032(19)
N1 0.013(3) 0.013(3) 0.022(3) -0.003(2) -0.004(2) 0.002(2)
C5 0.038(4) 0.011(3) 0.013(3) 0.000(2) -0.004(3) -0.008(3)
N3 0.010(3) 0.020(3) 0.020(3) -0.004(2) 0.002(2) -0.005(2)
O5 0.015(3) 0.066(4) 0.029(3) 0.006(3) -0.003(2) -0.002(3)
N2 0.009(2) 0.011(2) 0.018(3) -0.003(2) 0.0006(19) -0.003(2)
C8 0.018(3) 0.023(4) 0.025(4) -0.005(3) -0.009(3) 0.001(3)
C20 0.028(4) 0.026(4) 0.012(3) 0.003(3) -0.005(3) 0.000(3)
C4 0.022(4) 0.022(4) 0.025(4) -0.002(3) -0.003(3) -0.008(3)
C11 0.015(3) 0.013(3) 0.029(4) -0.007(3) -0.001(3) -0.005(3)
C14 0.027(4) 0.030(4) 0.029(4) 0.000(3) -0.005(3) -0.018(3)
C15 0.010(3) 0.031(4) 0.016(3) 0.000(3) -0.001(2) -0.009(3)
C1 0.018(3) 0.041(4) 0.018(4) -0.010(3) -0.005(3) -0.010(3)
C7 0.012(3) 0.019(3) 0.014(3) -0.001(2) -0.004(2) 0.001(3)
C6 0.013(3) 0.018(3) 0.025(4) -0.005(3) -0.001(3) -0.001(3)
C2 0.048(5) 0.039(5) 0.017(4) -0.004(3) -0.001(3) -0.028(4)
C13 0.024(4) 0.026(4) 0.011(3) 0.002(3) -0.004(3) -0.013(3)
C10 0.021(3) 0.008(3) 0.027(4) 0.003(3) -0.007(3) -0.006(3)
C16 0.014(3) 0.053(5) 0.015(4) -0.002(3) -0.001(3) -0.007(4)
C19 0.022(4) 0.026(4) 0.015(3) 0.006(3) -0.003(3) 0.006(3)
C9 0.015(3) 0.021(3) 0.013(3) -0.004(3) 0.003(2) -0.001(3)
C12 0.017(3) 0.018(3) 0.025(4) -0.001(3) -0.004(3) 0.000(3)
C17 0.032(4) 0.049(5) 0.015(4) 0.001(3) -0.008(3) 0.014(4)
C3 0.063(6) 0.053(6) 0.038(5) -0.008(4) 0.007(4) -0.047(5)
C18 0.048(6) 0.085(8) 0.043(6) 0.007(5) 0.000(4) 0.032(6)

loop_
_atom_type_symbol
_atom_type_description
_atom_type_scat_dispersion_real
_atom_type_scat_dispersion_imag
_atom_type_scat_source
C C 0.0033 0.0016 'International Tables Vol C Tables 4.2.6.8 and 6.1.1.4'
H H 0.0000 0.0000 'International Tables Vol C Tables 4.2.6.8 and 6.1.1.4'
N N 0.0061 0.0033 'International Tables Vol C Tables 4.2.6.8 and 6.1.1.4'
O O 0.0106 0.0060 'International Tables Vol C Tables 4.2.6.8 and 6.1.1.4'
Cl Cl 0.1484 0.1585 'International Tables Vol C Tables 4.2.6.8 and 6.1.1.4'
Br Br -0.2901 2.4595 'International Tables Vol C Tables 4.2.6.8 and 6.1.1.4'

loop_
_geom_angle_atom_site_label_1
_geom_angle_atom_site_label_2
_geom_angle_atom_site_label_3
_geom_angle
C2 O2 C1 122.4(5)
C7 N1 C9 127.4(5)
C7 N1 H1 116.3
C9 N1 H1 116.3
O3 C5 C4 120.3(6)
O3 C5 C6 124.4(6)
C4 C5 C6 115.3(6)
C13 N3 C12 126.6(5)
C13 N3 H3 116.7
C12 N3 H3 116.7
C16 O5 C17 122.3(6)
C10 N2 C11 109.5(5)
C10 N2 H2A 109.8
C11 N2 H2A 109.8
C10 N2 H2B 109.8
C11 N2 H2B 109.8
H2A N2 H2B 108.2
C7 C8 H8A 109.5
C7 C8 H8B 109.5
H8A C8 H8B 109.5
C7 C8 H8C 109.5
H8A C8 H8C 109.5
H8B C8 H8C 109.5
O6 C20 C15 123.4(6)
O6 C20 C19 118.7(6)
C15 C20 C19 117.9(6)
C2 C4 C5 121.6(7)
C2 C4 H4 119.2
C5 C4 H4 119.2
C12 C11 N2 110.7(5)
C12 C11 H11A 109.5
N2 C11 H11A 109.5
C12 C11 H11B 109.5
N2 C11 H11B 109.5
H11A C11 H11B 108.1
C13 C14 H14A 109.5
C13 C14 H14B 109.5
H14A C14 H14B 109.5
C13 C14 H14C 109.5
H14A C14 H14C 109.5
H14B C14 H14C 109.5
C13 C15 C20 122.7(5)
C13 C15 C16 118.5(6)
C20 C15 C16 118.8(6)
O1 C1 O2 114.5(6)
O1 C1 C6 127.1(6)
O2 C1 C6 118.4(6)
N1 C7 C6 118.6(5)
N1 C7 C8 117.7(5)
C6 C7 C8 123.7(5)
C1 C6 C7 119.8(6)
C1 C6 C5 120.1(6)
C7 C6 C5 119.9(5)
C4 C2 O2 121.8(6)
C4 C2 C3 126.4(8)
O2 C2 C3 111.8(7)
N3 C13 C15 117.4(6)
N3 C13 C14 117.6(6)
C15 C13 C14 124.9(6)
N2 C10 C9 110.8(5)
N2 C10 H10A 109.5
C9 C10 H10A 109.5
N2 C10 H10B 109.5
C9 C10 H10B 109.5
H10A C10 H10B 108.1
O4 C16 O5 115.0(6)
O4 C16 C15 126.9(7)
O5 C16 C15 118.1(6)
C17 C19 C20 120.3(7)
C17 C19 H19 119.8
C20 C19 H19 119.8
N1 C9 C10 114.0(5)
N1 C9 H9A 108.8
C10 C9 H9A 108.8
N1 C9 H9B 108.8
C10 C9 H9B 108.8
H9A C9 H9B 107.7
N3 C12 C11 114.2(5)
N3 C12 H12A 108.7
C11 C12 H12A 108.7
N3 C12 H12B 108.7
C11 C12 H12B 108.7
H12A C12 H12B 107.6
C19 C17 O5 122.5(7)
C19 C17 C18 126.3(9)
O5 C17 C18 111.2(8)
C2 C3 H3A 109.5
C2 C3 H3B 109.5
H3A C3 H3B 109.5
C2 C3 H3C 109.5
H3A C3 H3C 109.5
H3B C3 H3C 109.5
C17 C18 H18A 109.5
C17 C18 H18B 109.5
H18A C18 H18B 109.5
C17 C18 H18C 109.5
H18A C18 H18C 109.5
H18B C18 H18C 109.5

loop_
_geom_bond_atom_site_label_1
_geom_bond_atom_site_label_2
_geom_bond_distance
O6 C20 1.266(8)
O1 C1 1.224(8)
O2 C2 1.364(10)
O2 C1 1.372(9)
O4 C16 1.200(9)
O3 C5 1.247(8)
N1 C7 1.329(8)
N1 C9 1.432(8)
N1 H1 0.8800
C5 C4 1.456(9)
C5 C6 1.459(9)
N3 C13 1.325(8)
N3 C12 1.468(8)
N3 H3 0.8800
O5 C16 1.367(9)
O5 C17 1.369(10)
N2 C10 1.493(8)
N2 C11 1.519(8)
N2 H2A 0.9200
N2 H2B 0.9200
C8 C7 1.479(9)
C8 H8A 0.9800
C8 H8B 0.9800
C8 H8C 0.9800
C20 C15 1.437(9)
C20 C19 1.439(10)
C4 C2 1.320(10)
C4 H4 0.9500
C11 C12 1.514(9)
C11 H11A 0.9900
C11 H11B 0.9900
C14 C13 1.485(9)
C14 H14A 0.9800
C14 H14B 0.9800
C14 H14C 0.9800
C15 C13 1.412(10)
C15 C16 1.453(9)
C1 C6 1.415(9)
C7 C6 1.441(9)
C2 C3 1.514(10)
C10 C9 1.541(9)
C10 H10A 0.9900
C10 H10B 0.9900
C19 C17 1.326(10)
C19 H19 0.9500
C9 H9A 0.9900
C9 H9B 0.9900
C12 H12A 0.9900
C12 H12B 0.9900
C17 C18 1.522(11)
C3 H3A 0.9800
C3 H3B 0.9800
C3 H3C 0.9800
C18 H18A 0.9800
C18 H18B 0.9800
C18 H18C 0.9800

loop_
_platon_squeeze_void_nr
_platon_squeeze_void_average_x
_platon_squeeze_void_average_y
_platon_squeeze_void_average_z
_platon_squeeze_void_volume
_platon_squeeze_void_count_electrons
_platon_squeeze_void_content
1 0.000 0.500 0.500 297 65 ' '
